data_7130681
loop_
_publ_author_name
'Xu, Xinyue'
'Chen, Zehang'
'Lei, yunxiang'
'Sun, Xinyu'
'Liu, Miaochang'
'Wu, Huayue'
'Huang, Xiaobo'

_publ_section_title
;
 Guest-activated Quaternary Ammonium Salt Hosts Emit Room Temperature
 Phosphorescence
;
_journal_name_full 'Chemical Communications'
_journal_paper_doi 10.1039/D2CC04521D
_journal_year 2022
_chemical_formula_sum 'C15 H16 Cl2 N2 O2'
_chemical_formula_weight 327.20
_space_group_crystal_system triclinic
_space_group_IT_number 1
_space_group_name_Hall 'P 1'
_space_group_name_H-M_alt 'P 1'
_atom_sites_solution_hydrogens geom
_audit_creation_method SHELXL-2014/7
_audit_update_record
;
2022-07-11 deposited with the CCDC.	2022-09-05 downloaded from the CCDC.
;
_cell_angle_alpha 84.087(7)
_cell_angle_beta 87.255(7)
_cell_angle_gamma 83.055(7)
_cell_formula_units_Z 1
_cell_length_a 4.8117(14)
_cell_length_b 5.7830(18)
_cell_length_c 13.449(4)
_cell_measurement_reflns_used 2739
_cell_measurement_temperature 296(2)
_cell_measurement_theta_max 24.41
_cell_measurement_theta_min 3.05
_cell_volume 369.27(19)
_computing_structure_refinement 'SHELXL-2014/7 (Sheldrick, 2014)'
_diffrn_ambient_temperature 296(2)
_diffrn_measured_fraction_theta_full 0.989
_diffrn_measured_fraction_theta_max 0.989
_diffrn_measurement_device_type ccd
_diffrn_measurement_method 'phi and omega scans'
_diffrn_radiation_type MoK\a
_diffrn_radiation_wavelength 0.71073
_diffrn_reflns_av_R_equivalents 0.0424
_diffrn_reflns_av_unetI/netI 0.0606
_diffrn_reflns_Laue_measured_fraction_full 0.989
_diffrn_reflns_Laue_measured_fraction_max 0.989
_diffrn_reflns_limit_h_max 5
_diffrn_reflns_limit_h_min -5
_diffrn_reflns_limit_k_max 6
_diffrn_reflns_limit_k_min -6
_diffrn_reflns_limit_l_max 16
_diffrn_reflns_limit_l_min -15
_diffrn_reflns_number 6283
_diffrn_reflns_point_group_measured_fraction_full 0.911
_diffrn_reflns_point_group_measured_fraction_max 0.911
_diffrn_reflns_theta_full 25.136
_diffrn_reflns_theta_max 25.136
_diffrn_reflns_theta_min 3.047
_exptl_absorpt_coefficient_mu 0.445
_exptl_absorpt_correction_type multi-scan
_exptl_absorpt_process_details sadabs
_exptl_crystal_colour colorless
_exptl_crystal_density_diffrn 1.471
_exptl_crystal_description Block
_exptl_crystal_F_000 170
_exptl_crystal_size_max 0.200
_exptl_crystal_size_mid 0.200
_exptl_crystal_size_min 0.200
_exptl_transmission_factor_max 0.864
_exptl_transmission_factor_min 0.864
_refine_diff_density_max 0.215
_refine_diff_density_min -0.228
_refine_diff_density_rms 0.049
_refine_ls_abs_structure_details
;
 Flack x determined using 725 quotients [(I+)-(I-)]/[(I+)+(I-)]
 (Parsons, Flack and Wagner, Acta Cryst. B69 (2013) 249-259).
;
_refine_ls_abs_structure_Flack 0.01(4)
_refine_ls_extinction_method none
_refine_ls_goodness_of_fit_ref 1.007
_refine_ls_hydrogen_treatment constr
_refine_ls_matrix_type full
_refine_ls_number_parameters 191
_refine_ls_number_reflns 2413
_refine_ls_number_restraints 3
_refine_ls_restrained_S_all 1.006
_refine_ls_R_factor_all 0.0615
_refine_ls_R_factor_gt 0.0403
_refine_ls_shift/su_max 0.000
_refine_ls_shift/su_mean 0.000
_refine_ls_structure_factor_coef Fsqd
_refine_ls_weighting_details 'w=1/[\s^2^(Fo^2^)+(0.0305P)^2^+0.0433P] where P=(Fo^2^+2Fc^2^)/3'
_refine_ls_weighting_scheme calc
_refine_ls_wR_factor_gt 0.0679
_refine_ls_wR_factor_ref 0.0775
_reflns_Friedel_coverage 0.842
_reflns_Friedel_fraction_full 0.832
_reflns_Friedel_fraction_max 0.832
_reflns_number_gt 1945
_reflns_number_total 2413
_reflns_threshold_expression 'I > 2\s(I)'
_cod_data_source_file d2cc04521d2.cif
_cod_data_source_block 1_a
_cod_database_code 7130681
_shelx_shelxl_version_number 2014/7
_shelx_space_group_comment
;
The symmetry employed for this shelxl refinement is uniquely defined
by the following loop, which should always be used as a source of
symmetry information in preference to the above space-group names.
They are only intended as comments.
;
_shelx_estimated_absorpt_t_min 0.916
_shelx_estimated_absorpt_t_max 0.916

loop_
_space_group_symop_operation_xyz
'x, y, z'

loop_
_atom_site_label
_atom_site_type_symbol
_atom_site_fract_x
_atom_site_fract_y
_atom_site_fract_z
_atom_site_U_iso_or_equiv
_atom_site_adp_type
_atom_site_occupancy
_atom_site_site_symmetry_order
_atom_site_calc_flag
_atom_site_refinement_flags_posn
_atom_site_refinement_flags_adp
_atom_site_refinement_flags_occupancy
_atom_site_disorder_assembly
_atom_site_disorder_group
C1 C 0.6937(10) 1.1222(8) 0.2963(4) 0.0338(12) Uani 1 1 d . . . . .
H1 H 0.6315 1.1525 0.3608 0.041 Uiso 1 1 calc R U . . .
C2 C 0.8761(10) 1.2632(8) 0.2435(4) 0.0356(13) Uani 1 1 d . . . . .
H2 H 0.9343 1.3884 0.2719 0.043 Uiso 1 1 calc R U . . .
C3 C 0.9685(9) 1.2156(8) 0.1496(4) 0.0346(13) Uani 1 1 d . . . . .
C4 C 0.8888(11) 1.0294(9) 0.1057(4) 0.0416(13) Uani 1 1 d . . . . .
H4 H 0.9557 0.9977 0.0419 0.050 Uiso 1 1 calc R U . . .
C5 C 0.7071(10) 0.8917(8) 0.1591(4) 0.0375(13) Uani 1 1 d . . . . .
H5 H 0.6528 0.7651 0.1306 0.045 Uiso 1 1 calc R U . . .
C6 C 0.6032(9) 0.9366(8) 0.2540(3) 0.0280(11) Uani 1 1 d . . . . .
C7 C 0.3955(9) 0.7841(8) 0.3050(4) 0.0314(11) Uani 1 1 d . . . . .
H7A H 0.2096 0.8470 0.2834 0.038 Uiso 1 1 calc R U . . .
H7B H 0.4361 0.6289 0.2827 0.038 Uiso 1 1 calc R U . . .
C8 C 0.1887(10) -0.3094(8) 0.6866(4) 0.0378(12) Uani 1 1 d . . . . .
H8 H 0.1537 -0.4086 0.6396 0.045 Uiso 1 1 calc R U . . .
C9 C 0.3824(10) -0.3891(9) 0.7585(4) 0.0405(13) Uani 1 1 d . . . . .
H9 H 0.4773 -0.5393 0.7595 0.049 Uiso 1 1 calc R U . . .
C10 C 0.4329(10) -0.2450(9) 0.8280(3) 0.0373(13) Uani 1 1 d . . . . .
C11 C 0.2968(11) -0.0232(9) 0.8268(4) 0.0431(14) Uani 1 1 d . . . . .
H11 H 0.3341 0.0738 0.8743 0.052 Uiso 1 1 calc R U . . .
C12 C 0.1023(11) 0.0566(9) 0.7541(4) 0.0400(13) Uani 1 1 d . . . . .
H12 H 0.0092 0.2073 0.7535 0.048 Uiso 1 1 calc R U . . .
C13 C 0.0453(10) -0.0868(8) 0.6823(4) 0.0300(11) Uani 1 1 d . . . . .
C14 C -0.1693(10) -0.0154(8) 0.6039(4) 0.0360(12) Uani 1 1 d . . . . .
H14A H -0.1208 -0.1081 0.5481 0.043 Uiso 1 1 calc R U . . .
H14B H -0.3495 -0.0540 0.6317 0.043 Uiso 1 1 calc R U . . .
C15 C -0.0031(9) 0.3242(8) 0.5013(3) 0.0256(11) Uani 1 1 d . . . . .
Cl1 Cl 1.2000(2) 1.3895(2) 0.08234(11) 0.0484(4) Uani 1 1 d . . . . .
Cl2 Cl 0.6815(3) -0.3481(2) 0.91747(11) 0.0592(5) Uani 1 1 d . . . . .
N1 N 0.3919(8) 0.7616(6) 0.4162(3) 0.0304(10) Uani 1 1 d . . . . .
H1A H 0.5539 0.6861 0.4373 0.046 Uiso 1 1 calc R U . . .
H1B H 0.2522 0.6817 0.4402 0.046 Uiso 1 1 calc R U . . .
H1C H 0.3673 0.9034 0.4377 0.046 Uiso 1 1 calc R U . . .
N2 N -0.1993(8) 0.2310(6) 0.5658(3) 0.0329(9) Uani 1 1 d . . . . .
H2A H -0.3443 0.3207 0.5842 0.040 Uiso 1 1 calc R U . . .
O1 O 0.2329(6) 0.2077(5) 0.4904(2) 0.0349(8) Uani 1 1 d . . . . .
O2 O -0.0716(6) 0.5276(5) 0.4581(2) 0.0320(8) Uani 1 1 d . . . . .

loop_
_atom_site_aniso_label
_atom_site_aniso_U_11
_atom_site_aniso_U_22
_atom_site_aniso_U_33
_atom_site_aniso_U_23
_atom_site_aniso_U_13
_atom_site_aniso_U_12
C1 0.033(3) 0.033(3) 0.035(3) -0.001(2) 0.000(2) -0.003(2)
C2 0.037(3) 0.034(3) 0.037(3) -0.005(2) 0.000(3) -0.011(2)
C3 0.026(3) 0.033(3) 0.042(3) 0.008(2) -0.002(2) -0.004(2)
C4 0.051(3) 0.041(3) 0.032(3) -0.002(3) 0.007(3) -0.005(3)
C5 0.045(3) 0.031(3) 0.038(3) -0.003(2) -0.001(3) -0.010(2)
C6 0.022(3) 0.028(3) 0.033(3) 0.001(2) -0.005(2) -0.002(2)
C7 0.026(3) 0.031(3) 0.037(3) 0.001(2) -0.009(2) -0.003(2)
C8 0.041(3) 0.036(3) 0.039(3) -0.005(2) -0.006(2) -0.010(2)
C9 0.044(3) 0.032(3) 0.046(3) 0.003(3) -0.008(3) -0.006(2)
C10 0.034(3) 0.048(4) 0.030(3) 0.010(3) -0.005(2) -0.014(3)
C11 0.052(3) 0.050(4) 0.032(3) -0.009(3) -0.004(3) -0.019(3)
C12 0.047(3) 0.029(3) 0.044(3) -0.004(3) 0.002(3) -0.004(3)
C13 0.030(3) 0.030(3) 0.031(3) 0.001(2) 0.002(2) -0.011(2)
C14 0.031(3) 0.036(3) 0.041(3) 0.005(2) 0.002(2) -0.013(2)
C15 0.022(3) 0.029(3) 0.027(3) -0.005(2) -0.005(2) -0.005(2)
Cl1 0.0410(8) 0.0492(9) 0.0524(9) 0.0118(7) 0.0055(7) -0.0119(6)
Cl2 0.0557(10) 0.0804(12) 0.0420(9) 0.0143(8) -0.0182(7) -0.0204(9)
N1 0.026(2) 0.026(2) 0.039(2) -0.0005(18) -0.0021(18) -0.0070(17)
N2 0.023(2) 0.030(2) 0.043(2) 0.0050(18) 0.0086(18) 0.0011(17)
O1 0.0234(18) 0.0324(18) 0.047(2) -0.0016(16) 0.0040(16) -0.0008(15)
O2 0.0296(19) 0.028(2) 0.038(2) 0.0036(17) -0.0032(16) -0.0047(15)

loop_
_atom_type_symbol
_atom_type_description
_atom_type_scat_dispersion_real
_atom_type_scat_dispersion_imag
_atom_type_scat_source
C C 0.0033 0.0016 'International Tables Vol C Tables 4.2.6.8 and 6.1.1.4'
H H 0.0000 0.0000 'International Tables Vol C Tables 4.2.6.8 and 6.1.1.4'
N N 0.0061 0.0033 'International Tables Vol C Tables 4.2.6.8 and 6.1.1.4'
O O 0.0106 0.0060 'International Tables Vol C Tables 4.2.6.8 and 6.1.1.4'
Cl Cl 0.1484 0.1585 'International Tables Vol C Tables 4.2.6.8 and 6.1.1.4'

loop_
_geom_angle_atom_site_label_1
_geom_angle_atom_site_label_2
_geom_angle_atom_site_label_3
_geom_angle
_geom_angle_site_symmetry_1
_geom_angle_site_symmetry_3
_geom_angle_publ_flag
C6 C1 C2 120.8(5) . . ?
C6 C1 H1 119.6 . . ?
C2 C1 H1 119.6 . . ?
C3 C2 C1 119.2(4) . . ?
C3 C2 H2 120.4 . . ?
C1 C2 H2 120.4 . . ?
C2 C3 C4 121.9(4) . . ?
C2 C3 Cl1 119.9(4) . . ?
C4 C3 Cl1 118.3(4) . . ?
C5 C4 C3 118.2(5) . . ?
C5 C4 H4 120.9 . . ?
C3 C4 H4 120.9 . . ?
C4 C5 C6 121.9(5) . . ?
C4 C5 H5 119.0 . . ?
C6 C5 H5 119.0 . . ?
C1 C6 C5 118.1(4) . . ?
C1 C6 C7 123.5(4) . . ?
C5 C6 C7 118.4(4) . . ?
N1 C7 C6 115.3(4) . . ?
N1 C7 H7A 108.4 . . ?
C6 C7 H7A 108.4 . . ?
N1 C7 H7B 108.4 . . ?
C6 C7 H7B 108.4 . . ?
H7A C7 H7B 107.5 . . ?
C9 C8 C13 122.1(5) . . ?
C9 C8 H8 119.0 . . ?
C13 C8 H8 119.0 . . ?
C10 C9 C8 119.2(5) . . ?
C10 C9 H9 120.4 . . ?
C8 C9 H9 120.4 . . ?
C11 C10 C9 121.0(4) . . ?
C11 C10 Cl2 120.6(4) . . ?
C9 C10 Cl2 118.4(4) . . ?
C10 C11 C12 119.7(5) . . ?
C10 C11 H11 120.2 . . ?
C12 C11 H11 120.2 . . ?
C11 C12 C13 120.7(5) . . ?
C11 C12 H12 119.6 . . ?
C13 C12 H12 119.6 . . ?
C8 C13 C12 117.4(5) . . ?
C8 C13 C14 119.0(4) . . ?
C12 C13 C14 123.6(5) . . ?
N2 C14 C13 115.7(4) . . ?
N2 C14 H14A 108.4 . . ?
C13 C14 H14A 108.4 . . ?
N2 C14 H14B 108.4 . . ?
C13 C14 H14B 108.4 . . ?
H14A C14 H14B 107.4 . . ?
O1 C15 O2 124.2(4) . . ?
O1 C15 N2 118.8(4) . . ?
O2 C15 N2 116.9(4) . . ?
C7 N1 H1A 109.5 . . ?
C7 N1 H1B 109.5 . . ?
H1A N1 H1B 109.5 . . ?
C7 N1 H1C 109.5 . . ?
H1A N1 H1C 109.5 . . ?
H1B N1 H1C 109.5 . . ?
C15 N2 C14 121.9(4) . . ?
C15 N2 H2A 119.0 . . ?
C14 N2 H2A 119.0 . . ?

loop_
_geom_bond_atom_site_label_1
_geom_bond_atom_site_label_2
_geom_bond_distance
_geom_bond_site_symmetry_2
_geom_bond_publ_flag
C1 C6 1.388(6) . ?
C1 C2 1.391(6) . ?
C1 H1 0.9300 . ?
C2 C3 1.362(6) . ?
C2 H2 0.9300 . ?
C3 C4 1.381(7) . ?
C3 Cl1 1.749(5) . ?
C4 C5 1.380(7) . ?
C4 H4 0.9300 . ?
C5 C6 1.386(7) . ?
C5 H5 0.9300 . ?
C6 C7 1.507(7) . ?
C7 N1 1.488(6) . ?
C7 H7A 0.9700 . ?
C7 H7B 0.9700 . ?
C8 C9 1.381(7) . ?
C8 C13 1.382(6) . ?
C8 H8 0.9300 . ?
C9 C10 1.363(7) . ?
C9 H9 0.9300 . ?
C10 C11 1.366(7) . ?
C10 Cl2 1.747(5) . ?
C11 C12 1.390(7) . ?
C11 H11 0.9300 . ?
C12 C13 1.394(7) . ?
C12 H12 0.9300 . ?
C13 C14 1.503(7) . ?
C14 N2 1.457(6) . ?
C14 H14A 0.9700 . ?
C14 H14B 0.9700 . ?
C15 O1 1.259(5) . ?
C15 O2 1.270(5) . ?
C15 N2 1.371(6) . ?
N1 H1A 0.8900 . ?
N1 H1B 0.8900 . ?
N1 H1C 0.8900 . ?
N2 H2A 0.8600 . ?

loop_
_geom_torsion_atom_site_label_1
_geom_torsion_atom_site_label_2
_geom_torsion_atom_site_label_3
_geom_torsion_atom_site_label_4
_geom_torsion
_geom_torsion_site_symmetry_1
_geom_torsion_site_symmetry_2
_geom_torsion_site_symmetry_3
_geom_torsion_site_symmetry_4
_geom_torsion_publ_flag
C6 C1 C2 C3 -0.8(7) . . . . ?
C1 C2 C3 C4 -0.8(7) . . . . ?
C1 C2 C3 Cl1 -179.5(4) . . . . ?
C2 C3 C4 C5 0.9(7) . . . . ?
Cl1 C3 C4 C5 179.7(4) . . . . ?
C3 C4 C5 C6 0.5(7) . . . . ?
C2 C1 C6 C5 2.1(7) . . . . ?
C2 C1 C6 C7 -177.0(5) . . . . ?
C4 C5 C6 C1 -1.9(7) . . . . ?
C4 C5 C6 C7 177.2(4) . . . . ?
C1 C6 C7 N1 -28.2(7) . . . . ?
C5 C6 C7 N1 152.8(4) . . . . ?
C13 C8 C9 C10 0.5(7) . . . . ?
C8 C9 C10 C11 -0.6(7) . . . . ?
C8 C9 C10 Cl2 -179.3(4) . . . . ?
C9 C10 C11 C12 0.5(7) . . . . ?
Cl2 C10 C11 C12 179.2(4) . . . . ?
C10 C11 C12 C13 -0.3(7) . . . . ?
C9 C8 C13 C12 -0.3(7) . . . . ?
C9 C8 C13 C14 -178.0(4) . . . . ?
C11 C12 C13 C8 0.2(7) . . . . ?
C11 C12 C13 C14 177.8(5) . . . . ?
C8 C13 C14 N2 -147.6(4) . . . . ?
C12 C13 C14 N2 34.8(6) . . . . ?
O1 C15 N2 C14 -14.4(6) . . . . ?
O2 C15 N2 C14 167.3(4) . . . . ?
C13 C14 N2 C15 74.1(5) . . . . ?
